data_2310278
loop_
_publ_author_name
'Cowley, J.M.'

_publ_section_title
;
 Structure analysis of single crystals by electron diffraction. III.
 Modification of alumina
;
_journal_name_full 'Acta Crystallographica (1,1948-23,1967)'
_journal_page_first 846
_journal_page_last 853
_journal_volume 6
_journal_year 1953
_chemical_formula_sum 'Al4.666 Ni1.4 O6'
_chemical_name_systematic 'Ni1.4 Al4.67 O8.7'
_space_group_IT_number 51
_symmetry_space_group_name_Hall '-P 2 2b'
_symmetry_space_group_name_H-M 'P b m m'
_cell_angle_alpha 90
_cell_angle_beta 90
_cell_angle_gamma 90
_cell_formula_units_Z 1
_cell_length_a 7.63
_cell_length_b 7.63
_cell_length_c 2.89
_cell_volume 168.247
_citation_journal_id_ASTM ACCRA9
_cod_data_source_file Cowley_ACCRA9_1953_33.cif
_cod_data_source_block Al4.666Ni1.4O6
_cod_original_cell_volume 168.2469
_cod_original_sg_symbol_Hall '-P 2a 2a (z,x,y)'
_cod_database_code 2310278

loop_
_symmetry_equiv_pos_as_xyz
x,y,z
x,-y+1/2,-z
-x,y+1/2,-z
-x,-y,z
-x,-y,-z
-x,y-1/2,z
x,-y-1/2,z
x,y,-z

loop_
_atom_site_label
_atom_site_type_symbol
_atom_site_fract_x
_atom_site_fract_y
_atom_site_fract_z
_atom_site_occupancy
_atom_site_U_iso_or_equiv
Ni3 Ni+2 0.03 0.19 0.5 0.1 0.0
Al1 Al+3 0.505 0.07 0.5 0.5 0.0
O2 O-2 0.7 0.075 0.5 1 0.0
Al2 Al+3 0.19 0.06 0 0.5 0.0
Ni1 Ni+2 0 0.25 0.5 0.25 0.0
O1 O-2 0.405 0.25 0 1 0.0
Al3 Al+3 0.69 0.25 0 0.333 0.0
Ni2 Ni+2 0.1 0.25 0.5 0.25 0.0
